data_7102369
loop_
_publ_author_name
'Zou, Yang'
'Hong, Seunghee'
'Park, Mira'
'Chun, Hyungphil'
'Lah, Myoung Soo'

_publ_section_title
;
 Selective gas sorption property of an interdigitated 3-D metal-organic
 framework with 1-D channels.
;
_journal_issue 48
_journal_name_full 'Chemical communications (Cambridge, England)'
_journal_page_first 5182
_journal_page_last 5184
_journal_paper_doi 10.1039/b712485f
_journal_year 2007
_chemical_formula_moiety 'C28 H30 Cd3 N20 O4'
_chemical_formula_sum 'C28 H30 Cd3 N20 O4'
_chemical_formula_weight 1047.92
_chemical_name_systematic
;
?
;
_space_group_IT_number 2
_symmetry_cell_setting triclinic
_symmetry_space_group_name_Hall '-P 1'
_symmetry_space_group_name_H-M 'P -1'
_atom_sites_solution_hydrogens geom
_atom_sites_solution_primary direct
_atom_sites_solution_secondary difmap
_audit_creation_method SHELXL-97
_cell_angle_alpha 87.184(2)
_cell_angle_beta 105.317(2)
_cell_angle_gamma 97.988(2)
_cell_formula_units_Z 1
_cell_length_a 6.9889(8)
_cell_length_b 12.0763(13)
_cell_length_c 12.8137(14)
_cell_measurement_reflns_used 4619
_cell_measurement_temperature 173(2)
_cell_measurement_theta_max 28.33
_cell_measurement_theta_min 2.36
_cell_volume 1032.9(2)
_computing_cell_refinement 'Bruker SAINT'
_computing_data_collection 'Bruker SMART'
_computing_data_reduction 'Bruker SAINT'
_computing_molecular_graphics ORTEP3
_computing_publication_material WinGX
_computing_structure_refinement 'Bruker SHELXTL'
_computing_structure_solution 'Bruker SHELXTL'
_diffrn_ambient_temperature 173(2)
_diffrn_measured_fraction_theta_full 0.976
_diffrn_measured_fraction_theta_max 0.976
_diffrn_measurement_device_type 'CCD area detector'
_diffrn_measurement_method 'omega scans'
_diffrn_radiation_monochromator graphite
_diffrn_radiation_source 'fine-focus sealed tube'
_diffrn_radiation_type MoK\a
_diffrn_radiation_wavelength 0.71073
_diffrn_reflns_av_R_equivalents 0.0133
_diffrn_reflns_av_sigmaI/netI 0.0239
_diffrn_reflns_limit_h_max 8
_diffrn_reflns_limit_h_min -8
_diffrn_reflns_limit_k_max 10
_diffrn_reflns_limit_k_min -14
_diffrn_reflns_limit_l_max 14
_diffrn_reflns_limit_l_min -15
_diffrn_reflns_number 5306
_diffrn_reflns_theta_full 25.00
_diffrn_reflns_theta_max 25.00
_diffrn_reflns_theta_min 1.65
_exptl_absorpt_coefficient_mu 1.588
_exptl_absorpt_correction_T_max 0.8323
_exptl_absorpt_correction_T_min 0.6223
_exptl_absorpt_correction_type multi-scan
_exptl_absorpt_process_details 'Bruker SADABS'
_exptl_crystal_colour colorless
_exptl_crystal_density_diffrn 1.685
_exptl_crystal_density_method 'not measured'
_exptl_crystal_description block
_exptl_crystal_F_000 514
_exptl_crystal_size_max 0.33
_exptl_crystal_size_mid 0.23
_exptl_crystal_size_min 0.12
_refine_diff_density_max 0.914
_refine_diff_density_min -0.729
_refine_diff_density_rms 0.101
_refine_ls_extinction_method none
_refine_ls_goodness_of_fit_ref 1.073
_refine_ls_hydrogen_treatment mixed
_refine_ls_matrix_type full
_refine_ls_number_parameters 271
_refine_ls_number_reflns 3562
_refine_ls_number_restraints 0
_refine_ls_restrained_S_all 1.073
_refine_ls_R_factor_all 0.0293
_refine_ls_R_factor_gt 0.0251
_refine_ls_shift/su_max 0.002
_refine_ls_shift/su_mean 0.000
_refine_ls_structure_factor_coef Fsqd
_refine_ls_weighting_details 'calc w=1/[\s^2^(Fo^2^)+(0.0358P)^2^+0.9698P] where P=(Fo^2^+2Fc^2^)/3'
_refine_ls_weighting_scheme calc
_refine_ls_wR_factor_gt 0.0618
_refine_ls_wR_factor_ref 0.0638
_reflns_number_gt 3220
_reflns_number_total 3562
_reflns_threshold_expression >2sigma(I)
_cod_data_source_file b712485f.txt
_cod_data_source_block MOF-1a
_cod_depositor_comments
;
The following automatic conversions were performed:
'_symmetry_cell_setting' value 'Triclinic' changed to 'triclinic'
according to '/home/saulius/struct/CIF-dictionaries/cif_core.dic'
dictionary named 'cif_core.dic' version 2.4.1 from
2010-06-29.

'_exptl_absorpt_correction_type' value 'Multi-scan' changed
to 'multi-scan' according to
'/home/saulius/struct/CIF-dictionaries/cif_core.dic' dictionary named
'cif_core.dic' version 2.4.1 from 2010-06-29.

Automatic conversion script
Id: cif_fix_enum 1527 2010-12-29 10:47:43Z saulius 
;
_cod_original_sg_symbol_H-M P-1
_cod_database_code 7102369

loop_
_symmetry_equiv_pos_as_xyz
'x, y, z'
'-x, -y, -z'

loop_
_atom_site_label
_atom_site_type_symbol
_atom_site_fract_x
_atom_site_fract_y
_atom_site_fract_z
_atom_site_U_iso_or_equiv
_atom_site_adp_type
_atom_site_occupancy
_atom_site_symmetry_multiplicity
_atom_site_calc_flag
_atom_site_refinement_flags
Cd1 Cd 1.0000 0.0000 1.0000 0.01307(9) Uani 1 2 d S
Cd2 Cd 0.56178(3) 0.121975(17) 1.067268(16) 0.01394(8) Uani 1 1 d .
O1 O 0.7094(3) -0.02876(17) 1.05050(17) 0.0149(4) Uani 1 1 d .
H1O H 0.727(6) -0.057(3) 1.106(3) 0.022 Uiso 1 1 d .
O2 O 0.4271(4) 0.29569(19) 1.02874(19) 0.0215(5) Uani 1 1 d .
H21O H 0.312(6) 0.287(3) 0.988(3) 0.032 Uiso 1 1 d .
H22O H 0.499(6) 0.334(3) 0.996(3) 0.032 Uiso 1 1 d .
N1 N 1.0238(4) 0.2705(2) 0.9060(2) 0.0171(5) Uani 1 1 d .
N2 N 0.9210(4) 0.1857(2) 0.9476(2) 0.0170(5) Uani 1 1 d .
N3 N 0.7524(4) 0.2153(2) 0.9545(2) 0.0165(5) Uani 1 1 d .
N4 N 0.7377(4) 0.3213(2) 0.9176(2) 0.0167(5) Uani 1 1 d .
N5 N 1.1904(4) 0.7954(2) 0.7798(2) 0.0175(5) Uani 1 1 d .
H51N H 1.245(6) 0.796(3) 0.729(3) 0.026 Uiso 1 1 d .
H52N H 1.102(6) 0.842(3) 0.767(3) 0.026 Uiso 1 1 d .
N6 N 0.8674(4) -0.0570(2) 0.7333(2) 0.0174(5) Uani 1 1 d .
N7 N 0.8077(4) -0.0509(2) 0.8235(2) 0.0172(5) Uani 1 1 d .
N8 N 0.6144(4) -0.0862(2) 0.8034(2) 0.0194(6) Uani 1 1 d .
N9 N 0.5433(4) -0.1172(2) 0.7001(2) 0.0212(6) Uani 1 1 d .
N10 N 0.6919(5) -0.1926(2) 0.2276(2) 0.0230(6) Uani 1 1 d .
H101 H 0.791(6) -0.216(3) 0.219(3) 0.034 Uiso 1 1 d .
H102 H 0.579(6) -0.236(3) 0.190(3) 0.034 Uiso 1 1 d .
C1 C 0.9080(4) 0.3529(2) 0.8883(2) 0.0155(6) Uani 1 1 d .
C2 C 0.9683(4) 0.4658(2) 0.8500(2) 0.0164(6) Uani 1 1 d .
C3 C 1.1418(5) 0.4879(3) 0.8138(3) 0.0202(7) Uani 1 1 d .
H3 H 1.2135 0.4283 0.8077 0.024 Uiso 1 1 calc R
C4 C 1.2101(5) 0.5955(3) 0.7868(2) 0.0188(6) Uani 1 1 d .
H4 H 1.3283 0.6092 0.7623 0.023 Uiso 1 1 calc R
C5 C 1.1076(4) 0.6836(2) 0.7952(2) 0.0160(6) Uani 1 1 d .
C6 C 0.9288(5) 0.6616(2) 0.8270(2) 0.0181(6) Uani 1 1 d .
H6 H 0.8536 0.7207 0.8297 0.022 Uiso 1 1 calc R
C7 C 0.8619(5) 0.5536(3) 0.8546(2) 0.0185(6) Uani 1 1 d .
H7 H 0.7414 0.5394 0.8769 0.022 Uiso 1 1 calc R
C8 C 0.7025(5) -0.0985(2) 0.6586(2) 0.0175(6) Uani 1 1 d .
C9 C 0.6985(5) -0.1231(3) 0.5470(2) 0.0199(7) Uani 1 1 d .
C10 C 0.8749(5) -0.1234(3) 0.5165(3) 0.0257(7) Uani 1 1 d .
H10 H 0.9994 -0.1067 0.5687 0.031 Uiso 1 1 calc R
C11 C 0.8731(5) -0.1475(3) 0.4122(3) 0.0258(7) Uani 1 1 d .
H11 H 0.9958 -0.1474 0.3934 0.031 Uiso 1 1 calc R
C12 C 0.6934(5) -0.1717(3) 0.3345(3) 0.0205(7) Uani 1 1 d .
C13 C 0.5155(5) -0.1702(3) 0.3634(3) 0.0293(8) Uani 1 1 d .
H13 H 0.3912 -0.1859 0.3108 0.035 Uiso 1 1 calc R
C14 C 0.5181(5) -0.1460(3) 0.4684(3) 0.0267(8) Uani 1 1 d .
H14 H 0.3955 -0.1450 0.4870 0.032 Uiso 1 1 calc R

loop_
_atom_site_aniso_label
_atom_site_aniso_U_11
_atom_site_aniso_U_22
_atom_site_aniso_U_33
_atom_site_aniso_U_23
_atom_site_aniso_U_13
_atom_site_aniso_U_12
Cd1 0.01092(15) 0.01082(16) 0.01732(16) -0.00021(11) 0.00386(12) 0.00052(11)
Cd2 0.01205(12) 0.01155(13) 0.01830(13) -0.00102(8) 0.00515(9) -0.00078(8)
O1 0.0127(10) 0.0161(11) 0.0152(11) 0.0020(8) 0.0039(9) 0.0001(8)
O2 0.0144(12) 0.0194(12) 0.0301(13) -0.0002(10) 0.0049(10) 0.0014(9)
N1 0.0157(13) 0.0118(12) 0.0238(14) 0.0007(10) 0.0063(11) 0.0000(10)
N2 0.0147(13) 0.0144(13) 0.0215(14) 0.0019(10) 0.0050(11) 0.0006(10)
N3 0.0137(13) 0.0130(13) 0.0220(13) 0.0011(10) 0.0045(10) 0.0001(10)
N4 0.0169(13) 0.0104(12) 0.0227(13) 0.0026(10) 0.0057(11) 0.0016(10)
N5 0.0155(14) 0.0140(13) 0.0229(14) 0.0007(11) 0.0066(11) -0.0008(11)
N6 0.0167(13) 0.0198(13) 0.0165(13) 0.0007(10) 0.0067(11) 0.0009(11)
N7 0.0153(13) 0.0168(13) 0.0196(13) -0.0006(10) 0.0059(11) -0.0009(10)
N8 0.0150(13) 0.0216(14) 0.0208(14) -0.0037(11) 0.0053(11) -0.0032(11)
N9 0.0191(14) 0.0284(15) 0.0159(13) -0.0034(11) 0.0055(11) -0.0007(11)
N10 0.0228(15) 0.0295(16) 0.0178(14) -0.0024(12) 0.0064(12) 0.0047(13)
C1 0.0144(15) 0.0151(15) 0.0166(15) -0.0012(12) 0.0042(12) 0.0001(12)
C2 0.0163(15) 0.0125(15) 0.0188(15) 0.0002(12) 0.0030(12) -0.0004(12)
C3 0.0208(16) 0.0136(15) 0.0290(17) -0.0006(13) 0.0113(14) 0.0021(13)
C4 0.0152(15) 0.0193(16) 0.0236(16) 0.0006(13) 0.0091(13) -0.0002(12)
C5 0.0155(15) 0.0151(15) 0.0146(14) 0.0004(11) 0.0014(12) -0.0028(12)
C6 0.0171(15) 0.0125(15) 0.0243(16) -0.0004(12) 0.0048(13) 0.0023(12)
C7 0.0140(15) 0.0189(16) 0.0235(16) 0.0015(12) 0.0082(13) -0.0002(12)
C8 0.0179(15) 0.0166(15) 0.0186(15) 0.0010(12) 0.0065(13) 0.0011(12)
C9 0.0204(16) 0.0212(16) 0.0188(16) 0.0010(13) 0.0080(13) -0.0001(13)
C10 0.0183(17) 0.036(2) 0.0203(17) -0.0009(14) 0.0023(13) 0.0003(14)
C11 0.0184(17) 0.036(2) 0.0252(17) -0.0005(15) 0.0097(14) 0.0029(15)
C12 0.0232(17) 0.0195(16) 0.0198(16) 0.0015(13) 0.0077(13) 0.0030(13)
C13 0.0213(18) 0.041(2) 0.0228(17) -0.0047(15) 0.0020(14) 0.0014(16)
C14 0.0184(17) 0.040(2) 0.0234(17) -0.0031(15) 0.0075(14) 0.0031(15)

loop_
_atom_type_symbol
_atom_type_description
_atom_type_scat_dispersion_real
_atom_type_scat_dispersion_imag
_atom_type_scat_source
C C 0.0033 0.0016 'International Tables Vol C Tables 4.2.6.8 and 6.1.1.4'
H H 0.0000 0.0000 'International Tables Vol C Tables 4.2.6.8 and 6.1.1.4'
N N 0.0061 0.0033 'International Tables Vol C Tables 4.2.6.8 and 6.1.1.4'
O O 0.0106 0.0060 'International Tables Vol C Tables 4.2.6.8 and 6.1.1.4'
Cd Cd -0.8075 1.2024 'International Tables Vol C Tables 4.2.6.8 and 6.1.1.4'

loop_
_geom_angle_atom_site_label_1
_geom_angle_atom_site_label_2
_geom_angle_atom_site_label_3
_geom_angle
_geom_angle_site_symmetry_1
_geom_angle_site_symmetry_3
O1 Cd1 O1 180.0 2_757 .
O1 Cd1 N7 87.05(8) 2_757 2_757
O1 Cd1 N7 92.95(8) . 2_757
O1 Cd1 N7 92.95(8) 2_757 .
O1 Cd1 N7 87.05(8) . .
N7 Cd1 N7 180.0 2_757 .
O1 Cd1 N2 86.52(8) 2_757 2_757
O1 Cd1 N2 93.48(8) . 2_757
N7 Cd1 N2 85.38(9) 2_757 2_757
N7 Cd1 N2 94.62(9) . 2_757
O1 Cd1 N2 93.48(8) 2_757 .
O1 Cd1 N2 86.52(8) . .
N7 Cd1 N2 94.62(9) 2_757 .
N7 Cd1 N2 85.38(9) . .
N2 Cd1 N2 180.00(4) 2_757 .
O1 Cd2 O1 83.86(8) . 2_657
O1 Cd2 N8 109.70(9) . 2_657
O1 Cd2 N8 86.81(8) 2_657 2_657
O1 Cd2 N3 85.76(8) . .
O1 Cd2 N3 104.02(8) 2_657 .
N8 Cd2 N3 162.23(9) 2_657 .
O1 Cd2 O2 161.21(8) . .
O1 Cd2 O2 91.87(8) 2_657 .
N8 Cd2 O2 88.25(9) 2_657 .
N3 Cd2 O2 77.51(9) . .
O1 Cd2 N5 98.25(9) . 2_767
O1 Cd2 N5 167.50(8) 2_657 2_767
N8 Cd2 N5 80.87(9) 2_657 2_767
N3 Cd2 N5 88.45(9) . 2_767
O2 Cd2 N5 89.88(9) . 2_767
O1 Cd2 Cd2 42.18(5) . 2_657
O1 Cd2 Cd2 41.69(5) 2_657 2_657
N8 Cd2 Cd2 100.83(7) 2_657 2_657
N3 Cd2 Cd2 96.55(6) . 2_657
O2 Cd2 Cd2 130.94(6) . 2_657
N5 Cd2 Cd2 139.04(7) 2_767 2_657
Cd2 O1 Cd1 118.10(9) . .
Cd2 O1 Cd2 96.14(8) . 2_657
Cd1 O1 Cd2 117.14(9) . 2_657
N2 N1 C1 105.0(2) . .
N3 N2 N1 109.5(2) . .
N3 N2 Cd1 120.48(18) . .
N1 N2 Cd1 129.99(19) . .
N2 N3 N4 110.1(2) . .
N2 N3 Cd2 123.01(18) . .
N4 N3 Cd2 123.90(19) . .
C1 N4 N3 104.2(2) . .
C5 N5 Cd2 115.55(19) . 2_767
N7 N6 C8 105.0(2) . .
N8 N7 N6 109.3(2) . .
N8 N7 Cd1 121.26(19) . .
N6 N7 Cd1 129.28(19) . .
N7 N8 N9 109.8(2) . .
N7 N8 Cd2 125.08(19) . 2_657
N9 N8 Cd2 124.14(19) . 2_657
N8 N9 C8 104.6(2) . .
N4 C1 N1 111.2(3) . .
N4 C1 C2 124.6(3) . .
N1 C1 C2 124.0(3) . .
C7 C2 C3 118.6(3) . .
C7 C2 C1 121.2(3) . .
C3 C2 C1 120.1(3) . .
C4 C3 C2 120.7(3) . .
C3 C4 C5 120.5(3) . .
C4 C5 C6 119.2(3) . .
C4 C5 N5 120.3(3) . .
C6 C5 N5 120.3(3) . .
C7 C6 C5 119.9(3) . .
C6 C7 C2 121.0(3) . .
N6 C8 N9 111.2(3) . .
N6 C8 C9 124.2(3) . .
N9 C8 C9 124.5(3) . .
C10 C9 C14 118.1(3) . .
C10 C9 C8 120.8(3) . .
C14 C9 C8 121.1(3) . .
C11 C10 C9 121.4(3) . .
C10 C11 C12 120.4(3) . .
C11 C12 C13 118.8(3) . .
C11 C12 N10 120.3(3) . .
C13 C12 N10 120.8(3) . .
C14 C13 C12 120.5(3) . .
C13 C14 C9 120.8(3) . .

loop_
_geom_bond_atom_site_label_1
_geom_bond_atom_site_label_2
_geom_bond_distance
_geom_bond_site_symmetry_2
Cd1 O1 2.267(2) 2_757
Cd1 O1 2.267(2) .
Cd1 N7 2.367(3) 2_757
Cd1 N7 2.367(3) .
Cd1 N2 2.405(3) 2_757
Cd1 N2 2.405(3) .
Cd2 O1 2.259(2) .
Cd2 O1 2.280(2) 2_657
Cd2 N8 2.304(3) 2_657
Cd2 N3 2.361(2) .
Cd2 O2 2.394(2) .
Cd2 N5 2.399(3) 2_767
Cd2 Cd2 3.3766(5) 2_657
O1 Cd2 2.280(2) 2_657
N1 N2 1.340(3) .
N1 C1 1.342(4) .
N2 N3 1.304(4) .
N3 N4 1.351(3) .
N4 C1 1.341(4) .
N5 C5 1.419(4) .
N5 Cd2 2.399(3) 2_767
N6 N7 1.337(4) .
N6 C8 1.341(4) .
N7 N8 1.319(4) .
N8 N9 1.338(4) .
N8 Cd2 2.304(3) 2_657
N9 C8 1.343(4) .
N10 C12 1.402(4) .
C1 C2 1.469(4) .
C2 C7 1.389(4) .
C2 C3 1.397(4) .
C3 C4 1.381(4) .
C4 C5 1.386(4) .
C5 C6 1.401(4) .
C6 C7 1.385(4) .
C8 C9 1.468(4) .
C9 C10 1.388(5) .
C9 C14 1.393(5) .
C10 C11 1.379(5) .
C11 C12 1.385(5) .
C12 C13 1.391(5) .
C13 C14 1.385(5) .

loop_
_geom_hbond_atom_site_label_D
_geom_hbond_atom_site_label_H
_geom_hbond_atom_site_label_A
_geom_hbond_distance_DH
_geom_hbond_distance_HA
_geom_hbond_distance_DA
_geom_hbond_angle_DHA
_geom_hbond_site_symmetry_A
N10 H102 N3 0.92(4) 2.59(4) 3.341(4) 140(3) 2_656
N10 H102 N4 0.92(4) 2.40(4) 3.306(4) 171(3) 2_656
N10 H101 N1 0.82(4) 2.47(4) 3.200(4) 149(4) 2_756
N5 H52N N6 0.87(4) 2.12(4) 2.988(4) 175(3) 1_565
N5 H51N N9 0.84(4) 2.31(4) 2.957(4) 134(3) 1_665
O2 H22O N4 0.81(4) 2.19(4) 2.870(3) 141(4) .
O2 H21O N1 0.83(4) 2.00(4) 2.825(4) 172(4) 1_455
O1 H1O N10 0.77(4) 2.23(4) 2.953(4) 157(4) 1_556
